data_7038127
loop_
_publ_author_name
'Batke, S.'
'Kothe, T.'
'Haas, M.'
'Wadepohl, H.'
'Ballmann, J.'

_publ_section_title
;
 Diamidophosphines with six-membered chelates and their coordination
 chemistry with group 4 metals: development of a
 trimethylene-methane-tethered [PN2]-type &quot;molecular claw&quot;.
;
_journal_issue 8
_journal_name_full 'Dalton transactions (Cambridge, England : 2003)'
_journal_page_first 3528
_journal_page_last 3540
_journal_paper_doi 10.1039/c5dt04911c
_journal_volume 45
_journal_year 2016
_chemical_formula_moiety 'C24 H35 Cl2 N2 P Ti'
_chemical_formula_sum 'C24 H35 Cl2 N2 P Ti'
_chemical_formula_weight 501.31
_chemical_properties_physical moisture-sensitive
_space_group_crystal_system orthorhombic
_space_group_IT_number 62
_space_group_name_Hall '-P 2ac 2n'
_space_group_name_H-M_alt 'P n m a'
_symmetry_cell_setting orthorhombic
_symmetry_Int_Tables_number 62
_symmetry_space_group_name_Hall '-P 2ac 2n'
_symmetry_space_group_name_H-M 'P n m a'
_atom_sites_solution_hydrogens geom
_atom_sites_solution_primary iterative
_atom_sites_solution_secondary difmap
_audit_block_code ba_tk4
_audit_creation_date
;
'Mon Mar 02 18:39:36 2015'
;
_audit_creation_method
;
Olex2 1.2
(compiled 2015.09.30 svn.r3233 for OlexSys, GUI svn.r5103)
;
_audit_update_record
;
2015-12-07 deposited with the CCDC.
2016-01-14 downloaded from the CCDC.
;
_cell_angle_alpha 90
_cell_angle_beta 90
_cell_angle_gamma 90
_cell_formula_units_Z 4
_cell_length_a 13.8960(3)
_cell_length_b 20.0990(4)
_cell_length_c 9.01231(14)
_cell_measurement_reflns_used 18276
_cell_measurement_temperature 120(1)
_cell_measurement_theta_max 70.6330
_cell_measurement_theta_min 5.3660
_cell_volume 2517.10(8)
_computing_cell_refinement
;
CrysAlisPro, Agilent Technologies,
Version 1.171.37.35g (release 09-12-2014 CrysAlis171 .NET)
(compiled Dec  9 2014,15:38:47)
;
_computing_data_collection
;
CrysAlisPro, Agilent Technologies,
Version 1.171.37.35g (release 09-12-2014 CrysAlis171 .NET)
(compiled Dec  9 2014,15:38:47)
;
_computing_data_reduction
;
CrysAlisPro, Agilent Technologies,
Version 1.171.37.35g (release 09-12-2014 CrysAlis171 .NET)
(compiled Dec  9 2014,15:38:47)
;
_computing_molecular_graphics 'Olex2 (Dolomanov et al., 2009)'
_computing_publication_material 'encif (Wadepohl, 2009-15); encifer 1.5 (CCDC, 2014)'
_computing_structure_refinement 'ShelXL (Sheldrick, 2015)'
_computing_structure_solution 'SUPERFLIP (Palatinus, 2007-2009)'
_diffrn_ambient_environment 'perfluoro polyether oil / N~2~'
_diffrn_ambient_temperature 120(1)
_diffrn_detector 'CCD plate'
_diffrn_detector_area_resol_mean 7.9621
_diffrn_detector_type Eos
_diffrn_measured_fraction_theta_full 0.985
_diffrn_measured_fraction_theta_max 0.980
_diffrn_measurement_details
;
  1 omega   10.00   38.00   1.0000    3.0000
omega____ theta____ kappa____ phi______ frames
    -        0.0000   38.0000  -30.0000 28

  2 omega  -20.00   66.00   1.0000    3.0000
omega____ theta____ kappa____ phi______ frames
    -        0.0000   57.0000 -180.0000 86

  3 omega  -59.00    1.00   1.0000    3.0000
omega____ theta____ kappa____ phi______ frames
    -        0.0000  -57.0000   60.0000 60

  4 omega   41.00   72.00   1.0000    3.0000
omega____ theta____ kappa____ phi______ frames
    -        0.0000   38.0000  -30.0000 31

  5 omega  -25.00    7.00   1.0000    3.0000
omega____ theta____ kappa____ phi______ frames
    -        0.0000   38.0000  -30.0000 32

  6 omega  -69.00   21.00   1.0000    3.0000
omega____ theta____ kappa____ phi______ frames
    -        0.0000  -57.0000 -180.0000 90

  7 omega   24.00   54.00   1.0000    9.0000
omega____ theta____ kappa____ phi______ frames
    -       54.0000   77.0000  -30.0000 30

  8 omega    3.00   73.00   1.0000    9.0000
omega____ theta____ kappa____ phi______ frames
    -       54.0000  -99.0000  -90.0000 70

  9 omega   24.00   50.00   1.0000    9.0000
omega____ theta____ kappa____ phi______ frames
    -       54.0000   77.0000  -90.0000 26

 10 omega   -9.00   74.00   1.0000    9.0000
omega____ theta____ kappa____ phi______ frames
    -       54.0000  -57.0000  -60.0000 83

 11 omega   24.00   67.00   1.0000    9.0000
omega____ theta____ kappa____ phi______ frames
    -       54.0000   77.0000   60.0000 43

 12 omega   24.00   50.00   1.0000    9.0000
omega____ theta____ kappa____ phi______ frames
    -       54.0000   77.0000   30.0000 26

 13 omega   75.00  119.00   1.0000    9.0000
omega____ theta____ kappa____ phi______ frames
    -       54.0000   77.0000 -180.0000 44

 14 omega   62.00  122.00   1.0000    9.0000
omega____ theta____ kappa____ phi______ frames
    -       54.0000   77.0000 -120.0000 60

 15 omega   24.00   62.00   1.0000    9.0000
omega____ theta____ kappa____ phi______ frames
    -       54.0000   77.0000  -60.0000 38

 16 omega   81.00  124.00   1.0000    9.0000
omega____ theta____ kappa____ phi______ frames
    -       54.0000   77.0000 -150.0000 43

 17 omega   23.00   94.00   1.0000    9.0000
omega____ theta____ kappa____ phi______ frames
    -       54.0000 -125.0000  120.0000 71

 18 omega   25.00   68.00   1.0000    9.0000
omega____ theta____ kappa____ phi______ frames
    -       54.0000   77.0000 -180.0000 43

 19 omega   24.00   56.00   1.0000    9.0000
omega____ theta____ kappa____ phi______ frames
    -       54.0000   77.0000  150.0000 32

 20 omega   24.00  120.00   1.0000    9.0000
omega____ theta____ kappa____ phi______ frames
    -       54.0000   77.0000    0.0000 96

 21 omega   87.00  122.00   1.0000    9.0000
omega____ theta____ kappa____ phi______ frames
    -       54.0000   77.0000   30.0000 35

 22 omega  -14.00   72.00   1.0000    9.0000
omega____ theta____ kappa____ phi______ frames
    -       54.0000  -57.0000  120.0000 86

 23 omega   55.00  108.00   1.0000    9.0000
omega____ theta____ kappa____ phi______ frames
    -       54.0000   77.0000  -30.0000 53

 24 omega   24.00   58.00   1.0000    9.0000
omega____ theta____ kappa____ phi______ frames
    -       54.0000   77.0000 -120.0000 34

 25 omega   26.00  124.00   1.0000    9.0000
omega____ theta____ kappa____ phi______ frames
    -       54.0000   77.0000   90.0000 98

 26 omega   57.00  112.00   1.0000    9.0000
omega____ theta____ kappa____ phi______ frames
    -       54.0000   77.0000  150.0000 55

 27 omega   24.00   51.00   1.0000    9.0000
omega____ theta____ kappa____ phi______ frames
    -       54.0000   77.0000  120.0000 27

 28 omega   24.00   53.00   1.0000    9.0000
omega____ theta____ kappa____ phi______ frames
    -       54.0000   77.0000 -150.0000 29

 29 omega   80.00  118.00   1.0000    9.0000
omega____ theta____ kappa____ phi______ frames
    -       54.0000   77.0000  -90.0000 38

 30 omega   82.00  157.00   1.0000   18.0000
omega____ theta____ kappa____ phi______ frames
    -      108.0000   38.0000  120.0000 75

 31 omega   45.00   72.00   1.0000   18.0000
omega____ theta____ kappa____ phi______ frames
    -      108.0000 -111.0000  -90.0000 27

 32 omega   78.00  162.00   1.0000   18.0000
omega____ theta____ kappa____ phi______ frames
    -      108.0000   77.0000  120.0000 84

 33 omega   85.00  133.00   1.0000   18.0000
omega____ theta____ kappa____ phi______ frames
    -      108.0000   64.0000  -30.0000 48

 34 omega   85.00  111.00   1.0000   18.0000
omega____ theta____ kappa____ phi______ frames
    -      108.0000   64.0000  -90.0000 26

 35 omega   80.00  106.00   1.0000   18.0000
omega____ theta____ kappa____ phi______ frames
    -      108.0000   74.0000  135.2122 26

 36 omega  117.00  144.00   1.0000   18.0000
omega____ theta____ kappa____ phi______ frames
    -      108.0000   75.0000  -76.5469 27

 37 omega   78.00  104.00   1.0000   18.0000
omega____ theta____ kappa____ phi______ frames
    -      108.0000   77.0000   30.0000 26

 38 omega   78.00  123.00   1.0000   18.0000
omega____ theta____ kappa____ phi______ frames
    -      108.0000   77.0000    0.0000 45

 39 omega   80.00  177.00   1.0000   18.0000
omega____ theta____ kappa____ phi______ frames
    -      108.0000   74.0000   14.0621 97

 40 omega   36.00  125.00   1.0000   18.0000
omega____ theta____ kappa____ phi______ frames
    -      108.0000  -92.0000 -180.0000 89

 41 omega   78.00  104.00   1.0000   18.0000
omega____ theta____ kappa____ phi______ frames
    -      108.0000   77.0000 -150.0000 26

 42 omega  117.00  144.00   1.0000   18.0000
omega____ theta____ kappa____ phi______ frames
    -      108.0000   73.0000 -137.3822 27

 43 omega   79.00  105.00   1.0000   18.0000
omega____ theta____ kappa____ phi______ frames
    -      108.0000   75.0000  -76.5469 26

 44 omega   80.00  156.00   1.0000   18.0000
omega____ theta____ kappa____ phi______ frames
    -      108.0000   74.0000  -50.0831 76

 45 omega   78.00  176.00   1.0000   18.0000
omega____ theta____ kappa____ phi______ frames
    -      108.0000   77.0000 -120.0000 98

 46 omega   80.00  107.00   1.0000   18.0000
omega____ theta____ kappa____ phi______ frames
    -      108.0000   73.0000 -137.3822 27

 47 omega   78.00  178.00   1.0000   18.0000
omega____ theta____ kappa____ phi______ frames
    -      108.0000   77.0000  -90.0000 100

 48 omega   78.00  178.00   1.0000   18.0000
omega____ theta____ kappa____ phi______ frames
    -      108.0000   77.0000  150.0000 100

 49 omega   78.00  139.00   1.0000   18.0000
omega____ theta____ kappa____ phi______ frames
    -      108.0000   77.0000 -180.0000 61

 50 omega   37.00  120.00   1.0000   18.0000
omega____ theta____ kappa____ phi______ frames
    -      108.0000  -92.0000    0.0000 83

 51 omega  118.00  175.00   1.0000   18.0000
omega____ theta____ kappa____ phi______ frames
    -      108.0000   58.0000   86.1952 57

 52 omega   79.00  172.00   1.0000   18.0000
omega____ theta____ kappa____ phi______ frames
    -      108.0000   76.0000 -162.6481 93

 53 omega   78.00  111.00   1.0000   18.0000
omega____ theta____ kappa____ phi______ frames
    -      108.0000   77.0000   90.0000 33

 54 omega   79.00  104.00   1.0000   18.0000
omega____ theta____ kappa____ phi______ frames
    -      108.0000   77.0000   60.0000 25

 55 omega   79.00  178.00   1.0000   18.0000
omega____ theta____ kappa____ phi______ frames
    -      108.0000   77.0000  -30.0000 99

 56 omega   88.00  113.00   1.0000   18.0000
omega____ theta____ kappa____ phi______ frames
    -      108.0000   58.0000   86.1952 25

 57 omega   57.00  111.00   1.0000   18.0000
omega____ theta____ kappa____ phi______ frames
    -      108.0000 -111.0000  150.0000 54

 58 omega   78.00  104.00   1.0000   18.0000
omega____ theta____ kappa____ phi______ frames
    -      108.0000   77.0000  -60.0000 26

 59 omega   85.00  111.00   1.0000   18.0000
omega____ theta____ kappa____ phi______ frames
    -      108.0000   64.0000    0.0000 26

 60 omega   85.00  111.00   1.0000   18.0000
omega____ theta____ kappa____ phi______ frames
    -      108.0000   64.0000  150.0000 26

 61 omega   79.00  105.00   1.0000   18.0000
omega____ theta____ kappa____ phi______ frames
    -      108.0000   75.0000  166.7059 26

 62 omega   85.00  118.00   1.0000   18.0000
omega____ theta____ kappa____ phi______ frames
    -      108.0000   64.0000 -120.0000 33

 63 omega   79.00  178.00   1.0000   18.0000
omega____ theta____ kappa____ phi______ frames
    -      108.0000   76.0000   40.2016 99

 64 omega  151.00  178.00   1.0000   18.0000
omega____ theta____ kappa____ phi______ frames
    -      108.0000   77.0000  106.6256 27

 65 omega   39.00  103.00   1.0000   18.0000
omega____ theta____ kappa____ phi______ frames
    -      108.0000  -50.0000    0.0000 64

 66 omega   37.00  116.00   1.0000   18.0000
omega____ theta____ kappa____ phi______ frames
    -      108.0000 -111.0000  -30.0000 79

 67 omega   78.00  104.00   1.0000   18.0000
omega____ theta____ kappa____ phi______ frames
    -      108.0000   77.0000  106.6256 26

 68 omega  -69.00   21.00   1.0000    3.0000
omega____ theta____ kappa____ phi______ frames
    -        0.0000  -57.0000  120.0000 90

 69 omega  -70.00   30.00   1.0000    3.0000
omega____ theta____ kappa____ phi______ frames
    -        0.0000  -77.0000 -120.0000 100

 70 omega  -54.00    2.00   1.0000    3.0000
omega____ theta____ kappa____ phi______ frames
    -        0.0000  120.0000 -138.0000 56

 71 omega  -21.00   69.00   1.0000    3.0000
omega____ theta____ kappa____ phi______ frames
    -        0.0000   57.0000  120.0000 90

 72 omega  -69.00   21.00   1.0000    3.0000
omega____ theta____ kappa____ phi______ frames
    -        0.0000  -57.0000  -60.0000 90

 73 omega    1.00   96.00   1.0000    9.0000
omega____ theta____ kappa____ phi______ frames
    -       54.0000  -99.0000  120.0000 95

 74 omega   28.00  126.00   1.0000    9.0000
omega____ theta____ kappa____ phi______ frames
    -       54.0000   38.0000   60.0000 98

 75 omega  -18.00   80.00   1.0000    9.0000
omega____ theta____ kappa____ phi______ frames
    -       54.0000  -38.0000  120.0000 98

 76 omega  -16.00   84.00   1.0000    9.0000
omega____ theta____ kappa____ phi______ frames
    -       54.0000  -77.0000  -90.0000 100

 77 omega   33.00  123.00   1.0000    9.0000
omega____ theta____ kappa____ phi______ frames
    -       54.0000   57.0000 -150.0000 90

 78 omega   33.00  123.00   1.0000    9.0000
omega____ theta____ kappa____ phi______ frames
    -       54.0000   57.0000  -30.0000 90

 79 omega   33.00  123.00   1.0000    9.0000
omega____ theta____ kappa____ phi______ frames
    -       54.0000   57.0000  -90.0000 90

 80 omega   33.00  123.00   1.0000    9.0000
omega____ theta____ kappa____ phi______ frames
    -       54.0000   57.0000  150.0000 90

 81 omega   33.00  123.00   1.0000    9.0000
omega____ theta____ kappa____ phi______ frames
    -       54.0000   57.0000  120.0000 90

 82 omega   24.00  124.00   1.0000    9.0000
omega____ theta____ kappa____ phi______ frames
    -       54.0000   77.0000  -60.0000 100

 83 omega    1.00   96.00   1.0000    9.0000
omega____ theta____ kappa____ phi______ frames
    -       54.0000  -99.0000  -60.0000 95

 84 omega   33.00  123.00   1.0000    9.0000
omega____ theta____ kappa____ phi______ frames
    -       54.0000   57.0000 -180.0000 90

 85 omega   24.00  124.00   1.0000    9.0000
omega____ theta____ kappa____ phi______ frames
    -       54.0000   77.0000    0.0000 100

 86 omega    1.00   96.00   1.0000    9.0000
omega____ theta____ kappa____ phi______ frames
    -       54.0000  -99.0000   60.0000 95

 87 omega   24.00  124.00   1.0000    9.0000
omega____ theta____ kappa____ phi______ frames
    -       54.0000   77.0000   30.0000 100

 88 omega   19.00  108.00   1.0000    9.0000
omega____ theta____ kappa____ phi______ frames
    -       54.0000 -120.0000  137.0000 89

 89 omega   33.00  123.00   1.0000    9.0000
omega____ theta____ kappa____ phi______ frames
    -       54.0000   57.0000  -60.0000 90

 90 omega   24.00  124.00   1.0000    9.0000
omega____ theta____ kappa____ phi______ frames
    -       54.0000   77.0000 -150.0000 100

 91 omega   28.00  126.00   1.0000    9.0000
omega____ theta____ kappa____ phi______ frames
    -       54.0000   38.0000 -180.0000 98

 92 omega   24.00  124.00   1.0000    9.0000
omega____ theta____ kappa____ phi______ frames
    -       54.0000   77.0000 -120.0000 100

 93 omega   36.00   93.00   1.0000   18.0000
omega____ theta____ kappa____ phi______ frames
    -      108.0000  -38.0000  -30.0000 57

 94 omega  100.00  178.00   1.0000   18.0000
omega____ theta____ kappa____ phi______ frames
    -      108.0000  111.0000 -120.0000 78

 95 omega   36.00   93.00   1.0000   18.0000
omega____ theta____ kappa____ phi______ frames
    -      108.0000  -38.0000 -150.0000 57

 96 omega   35.00   94.00   1.0000   18.0000
omega____ theta____ kappa____ phi______ frames
    -      108.0000  -25.0000   90.0000 59

 97 omega   36.00  116.00   1.0000   18.0000
omega____ theta____ kappa____ phi______ frames
    -      108.0000 -111.0000    0.0000 80

 98 omega   35.00   94.00   1.0000   18.0000
omega____ theta____ kappa____ phi______ frames
    -      108.0000  -25.0000  150.0000 59

 99 omega  100.00  145.00   1.0000   18.0000
omega____ theta____ kappa____ phi______ frames
    -      108.0000  111.0000  150.0000 45

100 omega   36.00  146.00   1.0000   18.0000
omega____ theta____ kappa____ phi______ frames
    -      108.0000  -92.0000  150.0000 110

101 omega   78.00  178.00   1.0000   18.0000
omega____ theta____ kappa____ phi______ frames
    -      108.0000   77.0000  -30.0000 100

102 omega   86.00  178.00   1.0000   18.0000
omega____ theta____ kappa____ phi______ frames
    -      108.0000   50.0000  -90.0000 92

103 omega   86.00  178.00   1.0000   18.0000
omega____ theta____ kappa____ phi______ frames
    -      108.0000   50.0000   60.0000 92

104 omega   79.00  178.00   1.0000   18.0000
omega____ theta____ kappa____ phi______ frames
    -      108.0000   76.0000 -162.6481 99

105 omega   35.00   94.00   1.0000   18.0000
omega____ theta____ kappa____ phi______ frames
    -      108.0000  -25.0000  -90.0000 59

;
_diffrn_measurement_device 'four-circle diffractometer'
_diffrn_measurement_device_type 'Agilent SuperNova, Dual, Cu at zero, Eos'
_diffrn_measurement_method '\w scans'
_diffrn_measurement_specimen_support 'polyimid foil'
_diffrn_orient_matrix_UB_11 0.0134927000
_diffrn_orient_matrix_UB_12 -0.0760591000
_diffrn_orient_matrix_UB_13 -0.0017524000
_diffrn_orient_matrix_UB_21 0.0123083000
_diffrn_orient_matrix_UB_22 0.0002962000
_diffrn_orient_matrix_UB_23 0.1699014000
_diffrn_orient_matrix_UB_31 -0.1093605000
_diffrn_orient_matrix_UB_32 -0.0093537000
_diffrn_orient_matrix_UB_33 0.0189036000
_diffrn_radiation_monochromator mirror
_diffrn_radiation_probe x-ray
_diffrn_radiation_type 'Cu K\a'
_diffrn_radiation_wavelength 1.54184
_diffrn_reflns_av_R_equivalents 0.1029
_diffrn_reflns_av_unetI/netI 0.0427
_diffrn_reflns_laue_measured_fraction_full 0.985
_diffrn_reflns_laue_measured_fraction_max 0.980
_diffrn_reflns_limit_h_max 14
_diffrn_reflns_limit_h_min -16
_diffrn_reflns_limit_k_max 24
_diffrn_reflns_limit_k_min -24
_diffrn_reflns_limit_l_max 10
_diffrn_reflns_limit_l_min -10
_diffrn_reflns_number 39026
_diffrn_reflns_point_group_measured_fraction_full 0.985
_diffrn_reflns_point_group_measured_fraction_max 0.980
_diffrn_reflns_theta_full 67.684
_diffrn_reflns_theta_max 71.048
_diffrn_reflns_theta_min 5.852
_diffrn_source 'microfocus X-Ray tube'
_diffrn_source_type 'Agilent SuperNova (Cu) X-ray Source'
_exptl_absorpt_coefficient_mu 5.528
_exptl_absorpt_correction_T_max 1.00000
_exptl_absorpt_correction_T_min 0.70305
_exptl_absorpt_correction_type multi-scan
_exptl_absorpt_process_details
;
CrysAlisPro, Agilent Technologies,
Version 1.171.37.35g (release 09-12-2014 CrysAlis171 .NET)
(compiled Dec  9 2014,15:38:47)
Empirical absorption correction using spherical harmonics,
 implemented in SCALE3 ABSPACK scaling algorithm.
Empirical absorption correction using spherical harmonics,
 implemented in SCALE3 ABSPACK scaling algorithm.
;
_exptl_crystal_colour 'dark red'
_exptl_crystal_density_diffrn 1.323
_exptl_crystal_description plate
_exptl_crystal_F_000 1056
_exptl_crystal_size_max 0.099
_exptl_crystal_size_mid 0.065
_exptl_crystal_size_min 0.036
_refine_diff_density_max 0.732
_refine_diff_density_min -0.811
_refine_diff_density_rms 0.098
_refine_ls_extinction_method none
_refine_ls_goodness_of_fit_ref 1.328
_refine_ls_hydrogen_treatment constr
_refine_ls_matrix_type full
_refine_ls_number_parameters 148
_refine_ls_number_reflns 2452
_refine_ls_number_restraints 0
_refine_ls_restrained_S_all 1.328
_refine_ls_R_factor_all 0.0988
_refine_ls_R_factor_gt 0.0890
_refine_ls_shift/su_max 0.000
_refine_ls_shift/su_mean 0.000
_refine_ls_structure_factor_coef Fsqd
_refine_ls_weighting_details 'w=1/[\s^2^(Fo^2^)+16.1905P] where P=(Fo^2^+2Fc^2^)/3'
_refine_ls_weighting_scheme calc
_refine_ls_wR_factor_gt 0.1901
_refine_ls_wR_factor_ref 0.1932
_reflns_Friedel_coverage 0.000
_reflns_number_gt 2144
_reflns_number_total 2452
_reflns_threshold_expression 'I > 2\s(I)'
_cod_data_source_file c5dt04911c2.cif
_cod_data_source_block ba_tk4_4
_cod_depositor_comments 'Adding full bibliography for 7038121--7038129.cif.'
_cod_database_code 7038127
_audit_block_refno 2354
_audit_block_usercomment 'TK102, plate, red'
_chemical_oxdiff_formula 'C24 H35 Cl2 N2 P Ti'
_chemical_oxdiff_usercomment 'TK102, plate, red'
_shelx_space_group_comment
;
The symmetry employed for this shelxl refinement is uniquely defined
by the following loop, which should always be used as a source of
symmetry information in preference to the above space-group names.
They are only intended as comments.
;
_shelx_estimated_absorpt_t_max 0.608
_shelx_estimated_absorpt_t_min 0.072
_diffrn_oxdiff_twin_integration_method simultaneous
_shelxl_version_number 2014/7
_olex2_refinement_description
;
1. Fixed Uiso
 At 1.2 times of:
  All C(H) groups, All C(H,H) groups
 At 1.5 times of:
  All C(H,H,H) groups
2. Others
 Fixed Sof: H1A(0.5) H1B(0.5)
3.a Ternary CH refined with riding coordinates:
 C2(H2)
3.b Secondary CH2 refined with riding coordinates:
 C1(H1A,H1B), C4(H4A,H4B)
3.c Aromatic/amide H refined with riding coordinates:
 C12(H12), C13(H13), C14(H14), C15(H15), C16(H16)
3.d Idealised Me refined as rotating group:
 C22(H22A,H22B,H22C), C23(H23A,H23B,H23C), C24(H24A,H24B,H24C)
;
_olex2_submission_special_instructions 'No special instructions were received'
_cell_oxdiff_length_a 13.8946(4)
_cell_oxdiff_length_b 20.1031(4)
_cell_oxdiff_length_c 9.01134(16)
_cell_oxdiff_angle_alpha 90.0295(16)
_cell_oxdiff_angle_beta 90.0004(19)
_cell_oxdiff_angle_gamma 90.002(2)
_cell_oxdiff_volume 2517.10(10)
_cell_oxdiff_measurement_reflns_used 17913
_cell_oxdiff_twin_number 2

loop_
_symmetry_equiv_pos_as_xyz
'x, y, z'
'-x+1/2, -y, z+1/2'
'x+1/2, -y+1/2, -z+1/2'
'-x, y+1/2, -z'
'-x, -y, -z'
'x-1/2, y, -z-1/2'
'-x-1/2, y-1/2, z-1/2'
'x, -y-1/2, z'

loop_
_atom_site_label
_atom_site_type_symbol
_atom_site_fract_x
_atom_site_fract_y
_atom_site_fract_z
_atom_site_U_iso_or_equiv
_atom_site_adp_type
_atom_site_occupancy
_atom_site_site_symmetry_order
_atom_site_calc_flag
_atom_site_refinement_flags_posn
_atom_site_refinement_flags_adp
_atom_site_refinement_flags_occupancy
Ti Ti 0.20952(10) 0.7500 0.66598(17) 0.0260(4) Uani 1 2 d S T P
Cl1 Cl 0.27044(15) 0.7500 0.9144(2) 0.0331(5) Uani 1 2 d S T P
Cl2 Cl 0.05191(17) 0.7500 0.7532(3) 0.0837(13) Uani 1 2 d S T P
P P 0.14623(15) 0.7500 0.3949(2) 0.0329(6) Uani 1 2 d S T P
N1 N 0.2764(3) 0.6755(2) 0.5978(5) 0.0285(11) Uani 1 1 d . . .
C1 C 0.2643(6) 0.7500 0.3004(10) 0.045(3) Uani 1 2 d S T P
H1A H 0.2684 0.7102 0.2359 0.054 Uiso 0.5 1 calc R . .
H1B H 0.2684 0.7898 0.2359 0.054 Uiso 0.5 1 calc R . .
C2 C 0.3507(5) 0.7500 0.4063(9) 0.0224(16) Uani 1 2 d S T P
H2 H 0.4087 0.7500 0.3407 0.027 Uiso 1 2 calc RS T P
C4 C 0.3575(4) 0.6863(3) 0.4959(7) 0.0324(14) Uani 1 1 d . . .
H4A H 0.3615 0.6482 0.4266 0.039 Uiso 1 1 calc R . .
H4B H 0.4179 0.6873 0.5543 0.039 Uiso 1 1 calc R . .
C11 C 0.0818(4) 0.6782(3) 0.3218(7) 0.0339(14) Uani 1 1 d . . .
C12 C 0.0102(5) 0.6496(5) 0.4099(9) 0.068(3) Uani 1 1 d . . .
H12 H -0.0069 0.6696 0.5017 0.082 Uiso 1 1 calc R . .
C13 C -0.0360(6) 0.5922(6) 0.3640(10) 0.074(3) Uani 1 1 d . . .
H13 H -0.0846 0.5732 0.4248 0.088 Uiso 1 1 calc R . .
C14 C -0.0127(5) 0.5622(4) 0.2324(11) 0.054(2) Uani 1 1 d . . .
H14 H -0.0432 0.5220 0.2032 0.065 Uiso 1 1 calc R . .
C15 C 0.0554(5) 0.5913(3) 0.1436(10) 0.050(2) Uani 1 1 d . . .
H15 H 0.0709 0.5714 0.0510 0.060 Uiso 1 1 calc R . .
C16 C 0.1018(5) 0.6488(3) 0.1858(8) 0.0364(15) Uani 1 1 d . . .
H16 H 0.1478 0.6685 0.1215 0.044 Uiso 1 1 calc R . .
C21 C 0.2682(5) 0.6055(3) 0.6527(8) 0.0432(17) Uani 1 1 d . . .
C22 C 0.2544(6) 0.5571(3) 0.5231(9) 0.051(2) Uani 1 1 d . . .
H22A H 0.1975 0.5701 0.4657 0.077 Uiso 1 1 calc GR . .
H22B H 0.2455 0.5119 0.5617 0.077 Uiso 1 1 calc GR . .
H22C H 0.3113 0.5583 0.4590 0.077 Uiso 1 1 calc GR . .
C23 C 0.3602(7) 0.5887(3) 0.7390(10) 0.066(3) Uani 1 1 d . . .
H23A H 0.4161 0.5939 0.6739 0.100 Uiso 1 1 calc GR . .
H23B H 0.3568 0.5426 0.7742 0.100 Uiso 1 1 calc GR . .
H23C H 0.3663 0.6187 0.8241 0.100 Uiso 1 1 calc GR . .
C24 C 0.1810(7) 0.5999(4) 0.7547(9) 0.071(3) Uani 1 1 d . . .
H24A H 0.1880 0.6310 0.8378 0.106 Uiso 1 1 calc GR . .
H24B H 0.1763 0.5544 0.7930 0.106 Uiso 1 1 calc GR . .
H24C H 0.1225 0.6107 0.6989 0.106 Uiso 1 1 calc GR . .

loop_
_atom_site_aniso_label
_atom_site_aniso_U_11
_atom_site_aniso_U_22
_atom_site_aniso_U_33
_atom_site_aniso_U_23
_atom_site_aniso_U_13
_atom_site_aniso_U_12
Ti 0.0202(7) 0.0445(9) 0.0132(7) 0.000 0.0023(6) 0.000
Cl1 0.0375(11) 0.0474(12) 0.0145(10) 0.000 -0.0027(8) 0.000
Cl2 0.0231(11) 0.204(4) 0.0241(14) 0.000 0.0085(10) 0.000
P 0.0202(10) 0.0651(15) 0.0136(11) 0.000 -0.0004(8) 0.000
N1 0.033(3) 0.037(3) 0.016(2) -0.001(2) 0.003(2) -0.011(2)
C1 0.020(4) 0.101(8) 0.013(5) 0.000 0.000(3) 0.000
C2 0.015(3) 0.036(4) 0.017(4) 0.000 0.000(3) 0.000
C4 0.044(3) 0.033(3) 0.020(3) 0.003(3) 0.012(3) 0.009(3)
C11 0.022(3) 0.054(4) 0.026(3) 0.008(3) -0.005(3) 0.004(3)
C12 0.035(4) 0.146(9) 0.023(4) 0.000(5) -0.003(3) -0.035(5)
C13 0.046(4) 0.138(9) 0.037(5) 0.030(5) -0.010(4) -0.045(5)
C14 0.039(4) 0.043(4) 0.080(7) 0.027(4) -0.011(4) -0.009(3)
C15 0.047(4) 0.033(4) 0.070(6) -0.005(4) 0.015(4) -0.001(3)
C16 0.039(3) 0.032(3) 0.039(4) 0.000(3) 0.013(3) 0.003(3)
C21 0.065(5) 0.034(3) 0.030(4) 0.008(3) -0.013(3) -0.019(3)
C22 0.082(5) 0.023(3) 0.049(5) 0.005(3) -0.022(4) -0.014(3)
C23 0.114(7) 0.026(3) 0.059(6) 0.019(4) -0.046(5) -0.016(4)
C24 0.111(7) 0.071(6) 0.030(4) 0.004(4) 0.002(5) -0.060(5)

loop_
_atom_type_symbol
_atom_type_description
_atom_type_scat_dispersion_real
_atom_type_scat_dispersion_imag
_atom_type_scat_source
C C 0.0181 0.0091 'International Tables Vol C Tables 4.2.6.8 and 6.1.1.4'
H H 0.0000 0.0000 'International Tables Vol C Tables 4.2.6.8 and 6.1.1.4'
Cl Cl 0.3639 0.7018 'International Tables Vol C Tables 4.2.6.8 and 6.1.1.4'
N N 0.0311 0.0180 'International Tables Vol C Tables 4.2.6.8 and 6.1.1.4'
P P 0.2955 0.4335 'International Tables Vol C Tables 4.2.6.8 and 6.1.1.4'
Ti Ti 0.2191 1.8069 'International Tables Vol C Tables 4.2.6.8 and 6.1.1.4'

loop_
_exptl_crystal_face_index_h
_exptl_crystal_face_index_k
_exptl_crystal_face_index_l
_exptl_crystal_face_perp_dist
_exptl_oxdiff_crystal_face_indexfrac_h
_exptl_oxdiff_crystal_face_indexfrac_k
_exptl_oxdiff_crystal_face_indexfrac_l
_exptl_oxdiff_crystal_face_x
_exptl_oxdiff_crystal_face_y
_exptl_oxdiff_crystal_face_z
8 2 -2 0.0355 8.0023 1.9912 -2.0007 -0.0400 -0.2408 -0.9316
-9 -1 -1 0.0309 -9.0037 -0.9934 -0.9981 -0.0442 -0.2807 0.9751
-3 0 -5 0.0481 -3.0030 -0.0026 -4.9975 -0.0316 -0.8861 0.2340
-8 -2 2 0.0355 -8.0023 -1.9912 2.0007 0.0400 0.2408 0.9316
2 -13 0 0.0179 1.9991 -13.0033 0.0024 1.0160 0.0212 -0.0969
-2 13 0 0.0179 -1.9991 13.0033 -0.0024 -1.0160 -0.0212 0.0969
-8 -1 2 0.0281 -8.0022 -0.9911 2.0005 -0.0361 0.2411 0.9222
3 0 5 0.0481 3.0030 0.0026 4.9975 0.0316 0.8861 -0.2340

loop_
_geom_angle_atom_site_label_1
_geom_angle_atom_site_label_2
_geom_angle_atom_site_label_3
_geom_angle
_geom_angle_site_symmetry_1
_geom_angle_site_symmetry_3
Cl1 Ti P 179.09(9) . .
Cl2 Ti Cl1 90.96(10) . .
Cl2 Ti P 89.95(10) . .
N1 Ti Cl1 97.59(16) 8_575 .
N1 Ti Cl1 97.59(16) . .
N1 Ti Cl2 125.41(14) . .
N1 Ti Cl2 125.42(14) 8_575 .
N1 Ti P 81.88(16) . .
N1 Ti P 81.88(16) 8_575 .
N1 Ti N1 106.7(3) 8_575 .
C1 P Ti 97.6(3) . .
C11 P Ti 120.5(2) . .
C11 P Ti 120.5(2) 8_575 .
C11 P C1 105.6(3) 8_575 .
C11 P C1 105.6(3) . .
C11 P C11 104.7(4) . 8_575
C4 N1 Ti 117.9(4) . .
C4 N1 C21 113.9(5) . .
C21 N1 Ti 127.4(4) . .
P C1 H1A 108.7 . .
P C1 H1B 108.7 . .
H1A C1 H1B 107.6 . .
C2 C1 P 114.1(6) . .
C2 C1 H1A 108.7 . .
C2 C1 H1B 108.7 . .
C1 C2 H2 105.3 . .
C4 C2 C1 112.4(4) . .
C4 C2 C1 112.4(4) 8_575 .
C4 C2 H2 105.3 . .
C4 C2 H2 105.3 8_575 .
C4 C2 C4 115.1(7) . 8_575
N1 C4 C2 114.2(5) . .
N1 C4 H4A 108.7 . .
N1 C4 H4B 108.7 . .
C2 C4 H4A 108.7 . .
C2 C4 H4B 108.7 . .
H4A C4 H4B 107.6 . .
C12 C11 P 118.1(6) . .
C16 C11 P 123.9(5) . .
C16 C11 C12 118.0(7) . .
C11 C12 H12 119.9 . .
C13 C12 C11 120.2(8) . .
C13 C12 H12 119.9 . .
C12 C13 H13 119.4 . .
C14 C13 C12 121.1(7) . .
C14 C13 H13 119.4 . .
C13 C14 H14 120.6 . .
C13 C14 C15 118.8(8) . .
C15 C14 H14 120.6 . .
C14 C15 H15 119.3 . .
C14 C15 C16 121.3(8) . .
C16 C15 H15 119.3 . .
C11 C16 H16 119.7 . .
C15 C16 C11 120.5(6) . .
C15 C16 H16 119.7 . .
N1 C21 C22 110.7(5) . .
N1 C21 C23 108.2(5) . .
N1 C21 C24 109.2(6) . .
C22 C21 C23 110.5(7) . .
C24 C21 C22 108.2(6) . .
C24 C21 C23 109.9(7) . .
C21 C22 H22A 109.5 . .
C21 C22 H22B 109.5 . .
C21 C22 H22C 109.5 . .
H22A C22 H22B 109.5 . .
H22A C22 H22C 109.5 . .
H22B C22 H22C 109.5 . .
C21 C23 H23A 109.5 . .
C21 C23 H23B 109.5 . .
C21 C23 H23C 109.5 . .
H23A C23 H23B 109.5 . .
H23A C23 H23C 109.5 . .
H23B C23 H23C 109.5 . .
C21 C24 H24A 109.5 . .
C21 C24 H24B 109.5 . .
C21 C24 H24C 109.5 . .
H24A C24 H24B 109.5 . .
H24A C24 H24C 109.5 . .
H24B C24 H24C 109.5 . .

loop_
_geom_bond_atom_site_label_1
_geom_bond_atom_site_label_2
_geom_bond_distance
_geom_bond_site_symmetry_2
Ti Cl1 2.394(2) .
Ti Cl2 2.327(3) .
Ti P 2.597(3) .
Ti N1 1.867(5) 8_575
Ti N1 1.867(5) .
P C1 1.848(9) .
P C11 1.821(7) 8_575
P C11 1.821(7) .
N1 C4 1.471(7) .
N1 C21 1.495(8) .
C1 H1A 0.9900 .
C1 H1B 0.9900 .
C1 C2 1.533(11) .
C2 H2 1.0000 .
C2 C4 1.516(7) .
C2 C4 1.516(7) 8_575
C4 H4A 0.9900 .
C4 H4B 0.9900 .
C11 C12 1.397(9) .
C11 C16 1.388(9) .
C12 H12 0.9500 .
C12 C13 1.384(13) .
C13 H13 0.9500 .
C13 C14 1.369(13) .
C14 H14 0.9500 .
C14 C15 1.371(10) .
C15 H15 0.9500 .
C15 C16 1.378(9) .
C16 H16 0.9500 .
C21 C22 1.533(9) .
C21 C23 1.534(10) .
C21 C24 1.526(11) .
C22 H22A 0.9800 .
C22 H22B 0.9800 .
C22 H22C 0.9800 .
C23 H23A 0.9800 .
C23 H23B 0.9800 .
C23 H23C 0.9800 .
C24 H24A 0.9800 .
C24 H24B 0.9800 .
C24 H24C 0.9800 .

loop_
_geom_torsion_atom_site_label_1
_geom_torsion_atom_site_label_2
_geom_torsion_atom_site_label_3
_geom_torsion_atom_site_label_4
_geom_torsion
_geom_torsion_site_symmetry_1
_geom_torsion_site_symmetry_4
Ti P C1 C2 0.000(1) . .
Ti P C11 C12 45.6(6) . .
Ti P C11 C16 -132.1(5) . .
Ti N1 C4 C2 -26.0(7) . .
Ti N1 C21 C22 130.6(6) . .
Ti N1 C21 C23 -108.1(7) . .
Ti N1 C21 C24 11.5(8) . .
Cl1 Ti N1 C4 -106.6(4) . .
Cl1 Ti N1 C21 62.5(5) . .
Cl2 Ti N1 C4 156.7(4) . .
Cl2 Ti N1 C21 -34.1(6) . .
P Ti N1 C4 72.6(4) . .
P Ti N1 C21 -118.3(5) . .
P C1 C2 C4 65.9(5) . .
P C1 C2 C4 -65.9(5) . 8_575
P C11 C12 C13 -175.3(7) . .
P C11 C16 C15 174.5(5) . .
N1 Ti N1 C4 -6.3(6) 8_575 .
N1 Ti N1 C21 162.8(4) 8_575 .
C1 P C11 C12 154.5(6) . .
C1 P C11 C16 -23.2(6) . .
C1 C2 C4 N1 -64.1(7) . .
C4 N1 C21 C22 -59.9(7) . .
C4 N1 C21 C23 61.4(8) . .
C4 N1 C21 C24 -179.0(6) . .
C4 C2 C4 N1 66.2(9) 8_575 .
C11 P C1 C2 124.7(2) 8_575 .
C11 P C1 C2 -124.7(2) . .
C11 P C11 C12 -94.2(6) 8_575 .
C11 P C11 C16 88.2(6) 8_575 .
C11 C12 C13 C14 0.1(13) . .
C12 C11 C16 C15 -3.2(10) . .
C12 C13 C14 C15 -2.1(13) . .
C13 C14 C15 C16 1.4(12) . .
C14 C15 C16 C11 1.2(11) . .
C16 C11 C12 C13 2.5(11) . .
C21 N1 C4 C2 163.5(5) . .

loop_
_diffrn_oxdiff_twin_id
_diffrn_oxdiff_twin_ratio
_diffrn_oxdiff_twin_reflns_isolated
_diffrn_oxdiff_twin_reflns_overlapped
1 0.7769 9031 56625
2 0.2231 0 56625

loop_
_twin_individual_id
_twin_individual_twin_matrix_11
_twin_individual_twin_matrix_12
_twin_individual_twin_matrix_13
_twin_individual_twin_matrix_21
_twin_individual_twin_matrix_22
_twin_individual_twin_matrix_23
_twin_individual_twin_matrix_31
_twin_individual_twin_matrix_32
_twin_individual_twin_matrix_33
1 1.0000 0.0000 0.0000 0.0000 1.0000 0.0000 0.0000 0.0000 1.0000
2 -0.9996 0.0171 -0.0010 -0.0438 -0.9992 -0.0026 -0.0004 -0.0006 1.0001
